data_1502608
loop_
_publ_author_name
'Kubota, Yasuhiro'
'Hara, Hiroshi'
'Tanaka, Syunki'
'Funabiki, Kazumasa'
'Matsui, Masaki'

_publ_contact_author 'Yasuhiro Kubota'
_publ_section_title
;
 Synthesis and fluorescence properties of novel pyrazine-boron complexes
 bearing a \b-iminoketone ligand.
;
_journal_issue 24
_journal_name_full 'Organic letters'
_journal_page_first 6544
_journal_page_last 6547
_journal_paper_doi 10.1021/ol202819w
_journal_volume 13
_journal_year 2011
_chemical_formula_moiety 'C27 H26 B N3 O'
_chemical_formula_sum 'C27 H26 B N3 O'
_chemical_formula_weight 419.32
_chemical_melting_point 239.5(5)
_chemical_name_common ' NMe2_BPh2 '
_chemical_name_systematic
; 
 dimethylaminophenyl BPh2  
;
_space_group_IT_number 14
_symmetry_cell_setting monoclinic
_symmetry_space_group_name_Hall '-P 2yn'
_symmetry_space_group_name_H-M 'P 1 21/n 1'
_atom_sites_solution_hydrogens geom
_atom_sites_solution_primary direct
_atom_sites_solution_secondary difmap
_audit_creation_method SHELXL-97
_cell_angle_alpha 90.00
_cell_angle_beta 98.416(3)
_cell_angle_gamma 90.00
_cell_formula_units_Z 4
_cell_length_a 12.294(3)
_cell_length_b 8.786(2)
_cell_length_c 21.378(6)
_cell_measurement_temperature 293(2)
_cell_volume 2284.3(10)
_computing_structure_refinement 'SHELXL-97 (Sheldrick, 1997)'
_computing_structure_solution 'SHELXS-97 (Sheldrick, 1990)'
_diffrn_ambient_temperature 293(2)
_diffrn_measured_fraction_theta_full 0.994
_diffrn_measured_fraction_theta_max 0.994
_diffrn_measurement_device_type 'Rigaku/MSC Mercury CCD'
_diffrn_radiation_monochromator graphite
_diffrn_radiation_source 'fine-focus sealed tube'
_diffrn_radiation_type MoK\a
_diffrn_radiation_wavelength 0.71075
_diffrn_reflns_av_R_equivalents 0.0263
_diffrn_reflns_av_sigmaI/netI 0.0252
_diffrn_reflns_limit_h_max 13
_diffrn_reflns_limit_h_min -15
_diffrn_reflns_limit_k_max 7
_diffrn_reflns_limit_k_min -11
_diffrn_reflns_limit_l_max 27
_diffrn_reflns_limit_l_min -22
_diffrn_reflns_number 17742
_diffrn_reflns_theta_full 27.50
_diffrn_reflns_theta_max 27.50
_diffrn_reflns_theta_min 2.51
_exptl_absorpt_coefficient_mu 0.074
_exptl_absorpt_correction_T_max 0.9853
_exptl_absorpt_correction_T_min 0.9853
_exptl_absorpt_correction_type integration
_exptl_crystal_colour red
_exptl_crystal_density_diffrn 1.219
_exptl_crystal_density_method 'not measured'
_exptl_crystal_description block
_exptl_crystal_F_000 888
_exptl_crystal_size_max 0.20
_exptl_crystal_size_mid 0.20
_exptl_crystal_size_min 0.20
_refine_diff_density_max 0.186
_refine_diff_density_min -0.153
_refine_diff_density_rms 0.031
_refine_ls_extinction_method none
_refine_ls_goodness_of_fit_ref 1.090
_refine_ls_hydrogen_treatment mixed
_refine_ls_matrix_type full
_refine_ls_number_parameters 296
_refine_ls_number_reflns 5195
_refine_ls_number_restraints 0
_refine_ls_restrained_S_all 1.090
_refine_ls_R_factor_all 0.0691
_refine_ls_R_factor_gt 0.0565
_refine_ls_shift/su_max 0.007
_refine_ls_shift/su_mean 0.002
_refine_ls_structure_factor_coef Fsqd
_refine_ls_weighting_details 'calc w=1/[\s^2^(Fo^2^)+(0.0790P)^2^+0.2822P] where P=(Fo^2^+2Fc^2^)/3'
_refine_ls_weighting_scheme calc
_refine_ls_wR_factor_gt 0.1533
_refine_ls_wR_factor_ref 0.1651
_reflns_number_gt 4205
_reflns_number_total 5195
_reflns_threshold_expression >2sigma(I)
_cod_data_source_file ol202819w_si_003.cif
_cod_data_source_block 9
_cod_depositor_comments
;
The following automatic conversions were performed:

'_chemical_melting_point' value '239-240' was changed to '239.5(5)' -
the average value was taken and precision was estimated.

Automatic conversion script
Id: cif_fix_values 1715 2011-07-08 13:25:40Z adriana 
;
_cod_original_sg_symbol_H-M 'P 21/n'
_cod_database_code 1502608

loop_
_symmetry_equiv_pos_as_xyz
'x, y, z'
'-x+1/2, y+1/2, -z+1/2'
'-x, -y, -z'
'x-1/2, -y-1/2, z-1/2'

loop_
_atom_site_label
_atom_site_type_symbol
_atom_site_fract_x
_atom_site_fract_y
_atom_site_fract_z
_atom_site_U_iso_or_equiv
_atom_site_adp_type
_atom_site_occupancy
_atom_site_symmetry_multiplicity
_atom_site_calc_flag
_atom_site_refinement_flags
B1 B 0.05550(14) 0.27042(19) 0.86634(7) 0.0492(4) Uani 1 1 d .
N1 N -0.01988(10) 0.18234(13) 0.91079(6) 0.0496(3) Uani 1 1 d .
C1 C -0.09281(13) 0.07407(17) 0.88812(8) 0.0557(4) Uani 1 1 d .
H1 H -0.0934 0.0397 0.8469 0.067 Uiso 1 1 calc R
C2 C -0.16642(13) 0.01251(18) 0.92375(8) 0.0597(4) Uani 1 1 d .
N2 N -0.16523(12) 0.05760(15) 0.98467(7) 0.0651(4) Uani 1 1 d .
C3 C -0.09270(15) 0.16058(18) 1.00676(8) 0.0612(4) Uani 1 1 d .
H3 H -0.0910 0.1911 1.0485 0.073 Uiso 1 1 calc R
C4 C -0.01639(13) 0.22902(16) 0.97158(7) 0.0516(4) Uani 1 1 d .
C5 C 0.06161(14) 0.33891(16) 0.99708(7) 0.0548(4) Uani 1 1 d .
H5 H 0.0569(14) 0.3766(19) 1.0385(9) 0.063(5) Uiso 1 1 d .
C6 C 0.14627(12) 0.38197(16) 0.96593(7) 0.0500(3) Uani 1 1 d .
O1 O 0.15443(8) 0.32495(12) 0.90890(5) 0.0533(3) Uani 1 1 d .
C7 C -0.25002(16) -0.1028(2) 0.89764(10) 0.0788(5) Uani 1 1 d .
H7 H -0.2409 -0.1933 0.9230 0.118 Uiso 1 1 calc R
H7A H -0.2406 -0.1270 0.8550 0.118 Uiso 1 1 calc R
H7B H -0.3224 -0.0623 0.8981 0.118 Uiso 1 1 calc R
C8 C 0.23500(12) 0.48568(16) 0.99103(7) 0.0517(3) Uani 1 1 d .
C9 C 0.25346(14) 0.53126(18) 1.05426(7) 0.0586(4) Uani 1 1 d .
H9 H 0.2077 0.4945 1.0818 0.070 Uiso 1 1 calc R
C10 C 0.33732(15) 0.62885(19) 1.07692(8) 0.0639(4) Uani 1 1 d .
H10 H 0.3468 0.6565 1.1194 0.077 Uiso 1 1 calc R
C11 C 0.40951(14) 0.68833(19) 1.03743(8) 0.0624(4) Uani 1 1 d .
C12 C 0.38960(16) 0.6420(2) 0.97395(9) 0.0722(5) Uani 1 1 d .
H12 H 0.4345 0.6788 0.9459 0.087 Uiso 1 1 calc R
C13 C 0.30616(15) 0.5445(2) 0.95222(8) 0.0662(4) Uani 1 1 d .
H13 H 0.2965 0.5163 0.9098 0.079 Uiso 1 1 calc R
C14 C -0.01504(12) 0.41411(16) 0.83429(6) 0.0485(3) Uani 1 1 d .
C15 C 0.03600(15) 0.55424(19) 0.82751(9) 0.0675(5) Uani 1 1 d .
H15 H 0.1103 0.5648 0.8431 0.081 Uiso 1 1 calc R
C16 C -0.01994(18) 0.6772(2) 0.79846(10) 0.0810(6) Uani 1 1 d .
H16 H 0.0168 0.7685 0.7946 0.097 Uiso 1 1 calc R
C17 C -0.12938(17) 0.6654(2) 0.77524(9) 0.0728(5) Uani 1 1 d .
H17 H -0.1670 0.7483 0.7555 0.087 Uiso 1 1 calc R
C18 C -0.18324(15) 0.5309(2) 0.78121(8) 0.0681(5) Uani 1 1 d .
H18 H -0.2578 0.5223 0.7659 0.082 Uiso 1 1 calc R
C19 C -0.12611(14) 0.40778(18) 0.81020(8) 0.0586(4) Uani 1 1 d .
H19 H -0.1638 0.3171 0.8136 0.070 Uiso 1 1 calc R
C20 C 0.09670(12) 0.15175(16) 0.81719(7) 0.0528(3) Uani 1 1 d .
C21 C 0.17561(14) 0.04335(18) 0.83950(10) 0.0682(5) Uani 1 1 d .
H21 H 0.2000 0.0371 0.8827 0.082 Uiso 1 1 calc R
C22 C 0.21888(16) -0.0560(2) 0.79866(12) 0.0859(7) Uani 1 1 d .
H22 H 0.2725 -0.1260 0.8147 0.103 Uiso 1 1 calc R
C23 C 0.18278(19) -0.0509(2) 0.73504(12) 0.0901(7) Uani 1 1 d .
H23 H 0.2129 -0.1156 0.7077 0.108 Uiso 1 1 calc R
C24 C 0.1021(2) 0.0501(2) 0.71192(10) 0.0917(7) Uani 1 1 d .
H24 H 0.0750 0.0512 0.6690 0.110 Uiso 1 1 calc R
C25 C 0.06038(18) 0.1513(2) 0.75272(8) 0.0744(5) Uani 1 1 d .
H25 H 0.0066 0.2206 0.7361 0.089 Uiso 1 1 calc R
C26 C 0.5128(2) 0.8323(3) 1.12474(11) 0.0954(7) Uani 1 1 d .
H26 H 0.4459 0.8719 1.1366 0.143 Uiso 1 1 calc R
H26A H 0.5683 0.9099 1.1301 0.143 Uiso 1 1 calc R
H26B H 0.5369 0.7466 1.1510 0.143 Uiso 1 1 calc R
C27 C 0.57413(17) 0.8286(2) 1.01941(12) 0.0895(6) Uani 1 1 d .
H27 H 0.6077 0.7389 1.0052 0.134 Uiso 1 1 calc R
H27A H 0.6295 0.8913 1.0431 0.134 Uiso 1 1 calc R
H27B H 0.5385 0.8844 0.9836 0.134 Uiso 1 1 calc R
N3 N 0.49339(14) 0.7850(2) 1.05949(8) 0.0806(5) Uani 1 1 d .

loop_
_atom_site_aniso_label
_atom_site_aniso_U_11
_atom_site_aniso_U_22
_atom_site_aniso_U_33
_atom_site_aniso_U_23
_atom_site_aniso_U_13
_atom_site_aniso_U_12
B1 0.0493(9) 0.0592(9) 0.0413(8) 0.0015(6) 0.0141(7) 0.0017(7)
N1 0.0508(7) 0.0540(6) 0.0465(7) 0.0077(5) 0.0154(5) 0.0107(5)
C1 0.0562(9) 0.0597(8) 0.0528(9) 0.0075(6) 0.0137(7) 0.0046(7)
C2 0.0576(9) 0.0595(8) 0.0649(10) 0.0177(7) 0.0186(8) 0.0097(7)
N2 0.0699(9) 0.0621(8) 0.0693(9) 0.0180(6) 0.0307(7) 0.0113(7)
C3 0.0730(11) 0.0612(9) 0.0556(9) 0.0131(7) 0.0294(8) 0.0162(8)
C4 0.0575(9) 0.0520(7) 0.0488(8) 0.0101(6) 0.0191(7) 0.0182(6)
C5 0.0671(10) 0.0554(8) 0.0453(8) 0.0021(6) 0.0193(7) 0.0153(7)
C6 0.0560(8) 0.0533(7) 0.0417(7) 0.0012(5) 0.0105(6) 0.0166(6)
O1 0.0512(6) 0.0689(6) 0.0417(5) -0.0038(4) 0.0129(4) 0.0075(4)
C7 0.0700(12) 0.0841(12) 0.0848(14) 0.0182(10) 0.0191(10) -0.0105(9)
C8 0.0555(8) 0.0562(8) 0.0441(8) 0.0001(6) 0.0101(6) 0.0137(6)
C9 0.0690(10) 0.0632(9) 0.0448(8) 0.0023(6) 0.0127(7) 0.0076(7)
C10 0.0743(11) 0.0707(10) 0.0462(8) -0.0027(7) 0.0070(8) 0.0071(8)
C11 0.0558(9) 0.0687(9) 0.0618(10) -0.0022(7) 0.0053(8) 0.0090(7)
C12 0.0657(11) 0.0937(12) 0.0607(10) -0.0063(9) 0.0208(9) -0.0058(9)
C13 0.0652(10) 0.0878(11) 0.0481(9) -0.0094(8) 0.0164(8) 0.0021(9)
C14 0.0515(8) 0.0581(8) 0.0382(7) 0.0000(5) 0.0139(6) 0.0015(6)
C15 0.0577(10) 0.0676(10) 0.0761(12) 0.0123(8) 0.0064(8) -0.0044(7)
C16 0.0841(14) 0.0612(10) 0.0944(15) 0.0182(9) 0.0023(11) -0.0083(9)
C17 0.0835(13) 0.0643(10) 0.0669(11) 0.0114(8) -0.0014(10) 0.0111(9)
C18 0.0625(10) 0.0762(11) 0.0616(10) 0.0066(8) -0.0047(8) 0.0063(8)
C19 0.0592(9) 0.0600(8) 0.0549(9) 0.0049(7) 0.0029(7) -0.0021(7)
C20 0.0510(8) 0.0581(8) 0.0530(8) -0.0047(6) 0.0197(7) -0.0047(6)
C21 0.0531(9) 0.0684(10) 0.0831(12) -0.0193(8) 0.0101(8) 0.0012(7)
C22 0.0565(11) 0.0770(12) 0.126(2) -0.0379(12) 0.0195(11) 0.0024(8)
C23 0.0868(15) 0.0864(13) 0.1078(18) -0.0434(12) 0.0502(13) -0.0144(11)
C24 0.128(2) 0.0927(14) 0.0642(12) -0.0173(10) 0.0447(12) -0.0048(13)
C25 0.0969(14) 0.0778(11) 0.0538(10) -0.0031(8) 0.0284(10) 0.0079(10)
C26 0.0962(16) 0.0981(15) 0.0837(15) -0.0086(12) -0.0141(12) -0.0076(12)
C27 0.0652(12) 0.0904(13) 0.1150(18) 0.0022(12) 0.0197(12) 0.0012(10)
N3 0.0660(10) 0.0983(11) 0.0761(11) -0.0083(9) 0.0060(8) -0.0093(8)

loop_
_atom_type_symbol
_atom_type_description
_atom_type_scat_dispersion_real
_atom_type_scat_dispersion_imag
_atom_type_scat_source
C C 0.0033 0.0016 'International Tables Vol C Tables 4.2.6.8 and 6.1.1.4'
H H 0.0000 0.0000 'International Tables Vol C Tables 4.2.6.8 and 6.1.1.4'
B B 0.0013 0.0007 'International Tables Vol C Tables 4.2.6.8 and 6.1.1.4'
N N 0.0061 0.0033 'International Tables Vol C Tables 4.2.6.8 and 6.1.1.4'
O O 0.0106 0.0060 'International Tables Vol C Tables 4.2.6.8 and 6.1.1.4'

loop_
_geom_angle_atom_site_label_1
_geom_angle_atom_site_label_2
_geom_angle_atom_site_label_3
_geom_angle
O1 B1 C20 107.46(12)
O1 B1 N1 106.39(11)
C20 B1 N1 109.55(12)
O1 B1 C14 110.23(12)
C20 B1 C14 115.24(12)
N1 B1 C14 107.63(11)
C1 N1 C4 118.92(13)
C1 N1 B1 122.31(12)
C4 N1 B1 118.50(13)
N1 C1 C2 122.36(15)
N2 C2 C1 120.01(16)
N2 C2 C7 117.80(15)
C1 C2 C7 122.18(17)
C3 N2 C2 117.27(14)
N2 C3 C4 124.74(16)
N1 C4 C5 120.03(13)
N1 C4 C3 116.66(15)
C5 C4 C3 123.30(14)
C6 C5 C4 121.51(14)
O1 C6 C5 120.31(15)
O1 C6 C8 114.66(13)
C5 C6 C8 125.00(14)
C6 O1 B1 121.02(12)
C13 C8 C9 116.35(16)
C13 C8 C6 120.90(14)
C9 C8 C6 122.75(14)
C10 C9 C8 121.85(15)
C9 C10 C11 121.69(15)
N3 C11 C12 122.02(17)
N3 C11 C10 122.20(16)
C12 C11 C10 115.78(17)
C13 C12 C11 121.82(17)
C12 C13 C8 122.50(16)
C19 C14 C15 115.37(14)
C19 C14 B1 124.10(13)
C15 C14 B1 120.50(14)
C16 C15 C14 122.31(17)
C17 C16 C15 120.22(17)
C16 C17 C18 119.64(16)
C17 C18 C19 119.67(17)
C18 C19 C14 122.77(15)
C25 C20 C21 116.48(15)
C25 C20 B1 124.29(15)
C21 C20 B1 119.21(14)
C20 C21 C22 121.61(19)
C23 C22 C21 120.3(2)
C24 C23 C22 119.52(18)
C23 C24 C25 120.1(2)
C20 C25 C24 122.0(2)
C11 N3 C26 121.52(18)
C11 N3 C27 120.43(17)
C26 N3 C27 117.64(19)

loop_
_geom_bond_atom_site_label_1
_geom_bond_atom_site_label_2
_geom_bond_distance
B1 O1 1.488(2)
B1 C20 1.614(2)
B1 N1 1.618(2)
B1 C14 1.625(2)
N1 C1 1.348(2)
N1 C4 1.3574(19)
C1 C2 1.376(2)
C2 N2 1.359(2)
C2 C7 1.492(3)
N2 C3 1.309(2)
C3 C4 1.419(2)
C4 C5 1.413(2)
C5 C6 1.369(2)
C6 O1 1.3353(16)
C6 C8 1.462(2)
C8 C13 1.390(2)
C8 C9 1.396(2)
C9 C10 1.374(2)
C10 C11 1.412(2)
C11 N3 1.366(2)
C11 C12 1.404(2)
C12 C13 1.365(2)
C14 C19 1.388(2)
C14 C15 1.399(2)
C15 C16 1.379(2)
C16 C17 1.368(3)
C17 C18 1.370(3)
C18 C19 1.386(2)
C20 C25 1.385(2)
C20 C21 1.393(2)
C21 C22 1.394(2)
C22 C23 1.368(3)
C23 C24 1.368(3)
C24 C25 1.395(3)
C26 N3 1.442(3)
C27 N3 1.454(3)

loop_
_geom_torsion_atom_site_label_1
_geom_torsion_atom_site_label_2
_geom_torsion_atom_site_label_3
_geom_torsion_atom_site_label_4
_geom_torsion
O1 B1 N1 C1 -155.49(12)
C20 B1 N1 C1 -39.63(18)
C14 B1 N1 C1 86.37(15)
O1 B1 N1 C4 30.57(16)
C20 B1 N1 C4 146.43(13)
C14 B1 N1 C4 -87.57(15)
C4 N1 C1 C2 2.2(2)
B1 N1 C1 C2 -171.75(13)
N1 C1 C2 N2 -1.8(2)
N1 C1 C2 C7 177.48(14)
C1 C2 N2 C3 0.4(2)
C7 C2 N2 C3 -178.94(14)
C2 N2 C3 C4 0.6(2)
C1 N1 C4 C5 178.02(12)
B1 N1 C4 C5 -7.83(19)
C1 N1 C4 C3 -1.10(19)
B1 N1 C4 C3 173.05(12)
N2 C3 C4 N1 -0.3(2)
N2 C3 C4 C5 -179.37(13)
N1 C4 C5 C6 -11.1(2)
C3 C4 C5 C6 167.98(13)
C4 C5 C6 O1 2.8(2)
C4 C5 C6 C8 -175.06(12)
C5 C6 O1 B1 26.28(19)
C8 C6 O1 B1 -155.67(12)
C20 B1 O1 C6 -157.46(12)
N1 B1 O1 C6 -40.19(16)
C14 B1 O1 C6 76.22(15)
O1 C6 C8 C13 13.7(2)
C5 C6 C8 C13 -168.33(15)
O1 C6 C8 C9 -166.28(13)
C5 C6 C8 C9 11.7(2)
C13 C8 C9 C10 0.0(2)
C6 C8 C9 C10 -179.99(14)
C8 C9 C10 C11 0.0(3)
C9 C10 C11 N3 -179.76(16)
C9 C10 C11 C12 0.3(3)
N3 C11 C12 C13 179.51(17)
C10 C11 C12 C13 -0.6(3)
C11 C12 C13 C8 0.6(3)
C9 C8 C13 C12 -0.3(3)
C6 C8 C13 C12 179.74(15)
O1 B1 C14 C19 -157.49(13)
C20 B1 C14 C19 80.69(18)
N1 B1 C14 C19 -41.86(18)
O1 B1 C14 C15 24.71(18)
C20 B1 C14 C15 -97.11(17)
N1 B1 C14 C15 140.34(14)
C19 C14 C15 C16 -0.5(3)
B1 C14 C15 C16 177.50(17)
C14 C15 C16 C17 0.3(3)
C15 C16 C17 C18 0.2(3)
C16 C17 C18 C19 -0.6(3)
C17 C18 C19 C14 0.4(3)
C15 C14 C19 C18 0.1(2)
B1 C14 C19 C18 -177.77(15)
O1 B1 C20 C25 -134.88(16)
N1 B1 C20 C25 109.94(17)
C14 B1 C20 C25 -11.6(2)
O1 B1 C20 C21 43.71(18)
N1 B1 C20 C21 -71.47(17)
C14 B1 C20 C21 167.01(14)
C25 C20 C21 C22 2.6(2)
B1 C20 C21 C22 -176.15(15)
C20 C21 C22 C23 -1.2(3)
C21 C22 C23 C24 -1.5(3)
C22 C23 C24 C25 2.7(3)
C21 C20 C25 C24 -1.3(3)
B1 C20 C25 C24 177.30(18)
C23 C24 C25 C20 -1.3(3)
C12 C11 N3 C26 179.73(18)
C10 C11 N3 C26 -0.2(3)
C12 C11 N3 C27 -7.8(3)
C10 C11 N3 C27 172.26(17)
